data_2216191
loop_
_publ_author_name
'Shu-Guang Zhang'
'Yun-Long Feng'
'Hong Su'

_publ_section_title
;
 Hexaaquacadmium(II)
 bis{[1-(4-hydroxyphenyl)-1<i>H</i>-tetrazol-5-ylsulfanyl]acetate}
;
_journal_coeditor_code AT2446
_journal_issue 12
_journal_name_full 'Acta Crystallographica Section E'
_journal_page_first m2907
_journal_page_last m2907
_journal_paper_doi 10.1107/S1600536807053081
_journal_volume 63
_journal_year 2007
_chemical_formula_iupac '[Cd (H2 O)6] (C9 H7 N4 O3 S)2'
_chemical_formula_moiety 'Cd H12 O6 2+ , 2C9 H7 N4 O3 S -'
_chemical_formula_sum 'C18 H26 Cd N8 O12 S2'
_chemical_formula_weight 722.99
_chemical_name_systematic
;Hexaaquacadmium(II)
 bis{[1-(4-hydroxyphenyl)-1H-tetrazol-5-ylsulfanyl]acetate}
;
_space_group_IT_number 2
_symmetry_cell_setting triclinic
_symmetry_space_group_name_Hall '-P 1'
_symmetry_space_group_name_H-M 'P -1'
_atom_sites_solution_hydrogens geom
_atom_sites_solution_primary direct
_atom_sites_solution_secondary difmap
_audit_creation_method SHELXL-97
_cell_angle_alpha 98.2700(10)
_cell_angle_beta 97.0130(10)
_cell_angle_gamma 105.3530(10)
_cell_formula_units_Z 1
_cell_length_a 6.6872(2)
_cell_length_b 7.1478(2)
_cell_length_c 15.0725(5)
_cell_measurement_reflns_used 3100
_cell_measurement_temperature 296(2)
_cell_measurement_theta_max 26.61
_cell_measurement_theta_min 2.77
_cell_volume 677.76(4)
_computing_cell_refinement 'SAINT (Bruker, 2006)'
_computing_data_collection 'APEX2 (Bruker, 2006)'
_computing_data_reduction 'SAINT (Bruker, 2006)'
_computing_molecular_graphics 'SHELXTL (Bruker, 2002)'
_computing_publication_material 'SHELXTL (Bruker, 2002)'
_computing_structure_refinement 'SHELXL97 (Sheldrick, 1997)'
_computing_structure_solution 'SHELXS97 (Sheldrick, 1997)'
_diffrn_ambient_temperature 296(2)
_diffrn_measured_fraction_theta_full 0.984
_diffrn_measured_fraction_theta_max 0.984
_diffrn_measurement_device_type 'Bruker APEXII area-detector'
_diffrn_measurement_method \w
_diffrn_radiation_monochromator graphite
_diffrn_radiation_source 'fine-focus sealed tube'
_diffrn_radiation_type MoK\a
_diffrn_radiation_wavelength 0.71073
_diffrn_reflns_av_R_equivalents 0.0155
_diffrn_reflns_av_sigmaI/netI 0.0156
_diffrn_reflns_limit_h_max 8
_diffrn_reflns_limit_h_min -8
_diffrn_reflns_limit_k_max 8
_diffrn_reflns_limit_k_min -9
_diffrn_reflns_limit_l_max 19
_diffrn_reflns_limit_l_min -19
_diffrn_reflns_number 10159
_diffrn_reflns_theta_full 27.61
_diffrn_reflns_theta_max 27.61
_diffrn_reflns_theta_min 2.77
_diffrn_standards_decay_% 0
_diffrn_standards_number 0
_exptl_absorpt_coefficient_mu 1.035
_exptl_absorpt_correction_T_max 0.965
_exptl_absorpt_correction_T_min 0.650
_exptl_absorpt_correction_type multi-scan
_exptl_absorpt_process_details '(SADABS; Sheldrick, 1996)'
_exptl_crystal_colour colourless
_exptl_crystal_density_diffrn 1.771
_exptl_crystal_density_method 'not measured'
_exptl_crystal_description sheet
_exptl_crystal_F_000 366
_exptl_crystal_size_max 0.489
_exptl_crystal_size_mid 0.261
_exptl_crystal_size_min 0.034
_refine_diff_density_max 0.899
_refine_diff_density_min -0.247
_refine_ls_extinction_method none
_refine_ls_goodness_of_fit_ref 1.002
_refine_ls_hydrogen_treatment mixed
_refine_ls_matrix_type full
_refine_ls_number_parameters 211
_refine_ls_number_reflns 3099
_refine_ls_number_restraints 9
_refine_ls_restrained_S_all 1.002
_refine_ls_R_factor_all 0.0253
_refine_ls_R_factor_gt 0.0246
_refine_ls_shift/su_max 0.000
_refine_ls_shift/su_mean 0.000
_refine_ls_structure_factor_coef Fsqd
_refine_ls_weighting_details 'calc w=1/[\s^2^(Fo^2^)+(0.0457P)^2^+0.2797P] where P=(Fo^2^+2Fc^2^)/3'
_refine_ls_weighting_scheme calc
_refine_ls_wR_factor_gt 0.0677
_refine_ls_wR_factor_ref 0.0681
_reflns_number_gt 3009
_reflns_number_total 3099
_reflns_threshold_expression I>2\s(I)
_cod_data_source_file at2446.cif
_cod_data_source_block I
_cod_database_code 2216191
_cod_database_fobs_code 2216191

loop_
_symmetry_equiv_pos_as_xyz
'x, y, z'
'-x, -y, -z'

loop_
_atom_site_type_symbol
_atom_site_label
_atom_site_fract_x
_atom_site_fract_y
_atom_site_fract_z
_atom_site_U_iso_or_equiv
_atom_site_adp_type
_atom_site_calc_flag
_atom_site_refinement_flags
_atom_site_occupancy
Cd Cd1 0.5000 0.0000 0.0000 0.03204(8) Uani d S 1
S S1 0.60568(7) 0.61474(8) 0.29716(3) 0.03853(12) Uani d . 1
O O1 1.1690(2) 0.7681(3) 0.72338(9) 0.0452(4) Uani d . 1
H H1B 1.0600 0.7148 0.7407 0.068 Uiso calc R 1
O O1W 0.5334(2) -0.0704(3) -0.14842(10) 0.0492(4) Uani d D 1
H H1WA 0.629(4) -0.016(5) -0.174(2) 0.088(12) Uiso d D 1
H H1WB 0.427(3) -0.120(4) -0.1879(16) 0.055(8) Uiso d D 1
O O2 0.1602(2) 0.4141(2) 0.08721(10) 0.0419(3) Uani d . 1
O O2W 0.7407(2) 0.3043(2) 0.02541(11) 0.0455(4) Uani d D 1
H H2WA 0.862(3) 0.319(5) 0.049(2) 0.084(11) Uiso d D 1
H H2WB 0.753(5) 0.375(4) -0.0139(17) 0.064(9) Uiso d D 1
O O3 0.1891(2) 0.4057(3) 0.23510(11) 0.0554(5) Uani d . 1
O O3W 0.2335(3) 0.1271(3) -0.04036(11) 0.0503(4) Uani d D 1
H H3WA 0.196(5) 0.150(5) -0.0907(12) 0.072(10) Uiso d D 1
H H3WB 0.216(5) 0.213(4) -0.0029(15) 0.068(9) Uiso d D 1
N N1 1.0318(2) 0.7871(2) 0.35349(10) 0.0315(3) Uani d . 1
N N2 1.2008(2) 0.8777(3) 0.31828(12) 0.0393(4) Uani d . 1
N N3 1.1337(3) 0.8776(3) 0.23480(12) 0.0420(4) Uani d . 1
N N4 0.9232(2) 0.7909(3) 0.21196(11) 0.0371(4) Uani d . 1
C C1 1.1286(3) 0.7665(3) 0.63276(12) 0.0333(4) Uani d . 1
C C2 1.2963(3) 0.8031(4) 0.58578(14) 0.0421(5) Uani d . 1
H H2 1.4325 0.8273 0.6165 0.050 Uiso calc R 1
C C3 1.2626(3) 0.8040(3) 0.49351(14) 0.0388(4) Uani d . 1
H H3 1.3755 0.8259 0.4621 0.047 Uiso calc R 1
C C4 1.0596(3) 0.7721(3) 0.44788(12) 0.0300(3) Uani d . 1
C C5 0.8922(3) 0.7356(3) 0.49449(13) 0.0366(4) Uani d . 1
H H5 0.7563 0.7149 0.4641 0.044 Uiso calc R 1
C C6 0.9259(3) 0.7297(3) 0.58611(13) 0.0364(4) Uani d . 1
H H6 0.8121 0.7010 0.6168 0.044 Uiso calc R 1
C C7 0.8611(3) 0.7346(3) 0.28689(12) 0.0312(4) Uani d . 1
C C8 0.4890(3) 0.5720(3) 0.17878(12) 0.0347(4) Uani d . 1
H H8A 0.4992 0.6971 0.1591 0.042 Uiso calc R 1
H H8B 0.5633 0.5002 0.1418 0.042 Uiso calc R 1
C C9 0.2594(3) 0.4531(3) 0.16719(13) 0.0334(4) Uani d . 1

loop_
_atom_site_aniso_label
_atom_site_aniso_U_11
_atom_site_aniso_U_22
_atom_site_aniso_U_33
_atom_site_aniso_U_12
_atom_site_aniso_U_13
_atom_site_aniso_U_23
Cd1 0.02480(10) 0.03904(13) 0.02939(11) 0.00194(8) 0.00382(7) 0.01132(7)
S1 0.0213(2) 0.0584(3) 0.0299(2) -0.00021(19) 0.00287(16) 0.0122(2)
O1 0.0292(6) 0.0662(10) 0.0317(7) -0.0008(6) 0.0009(5) 0.0127(7)
O1W 0.0325(7) 0.0733(11) 0.0293(7) -0.0067(7) 0.0063(6) 0.0097(7)
O2 0.0285(6) 0.0553(9) 0.0342(7) 0.0014(6) -0.0026(5) 0.0105(6)
O2W 0.0287(7) 0.0483(9) 0.0515(9) -0.0053(6) -0.0024(6) 0.0218(7)
O3 0.0316(7) 0.0843(13) 0.0388(8) -0.0093(8) 0.0050(6) 0.0239(8)
O3W 0.0515(9) 0.0738(12) 0.0351(8) 0.0314(9) 0.0066(7) 0.0157(8)
N1 0.0206(6) 0.0382(8) 0.0318(7) 0.0012(6) 0.0054(5) 0.0070(6)
N2 0.0250(7) 0.0517(10) 0.0363(8) 0.0001(7) 0.0083(6) 0.0107(7)
N3 0.0282(8) 0.0545(11) 0.0391(9) 0.0008(7) 0.0091(6) 0.0135(8)
N4 0.0275(7) 0.0481(10) 0.0334(8) 0.0037(7) 0.0067(6) 0.0127(7)
C1 0.0280(8) 0.0343(9) 0.0316(9) 0.0002(7) 0.0013(7) 0.0063(7)
C2 0.0218(8) 0.0582(13) 0.0396(10) 0.0009(8) -0.0002(7) 0.0123(9)
C3 0.0220(8) 0.0528(12) 0.0381(10) 0.0021(8) 0.0063(7) 0.0121(8)
C4 0.0239(8) 0.0318(9) 0.0302(8) 0.0014(7) 0.0035(6) 0.0056(7)
C5 0.0210(8) 0.0506(11) 0.0351(9) 0.0053(7) 0.0025(7) 0.0093(8)
C6 0.0238(8) 0.0468(11) 0.0345(9) 0.0031(7) 0.0056(7) 0.0074(8)
C7 0.0237(8) 0.0367(10) 0.0313(8) 0.0044(7) 0.0050(6) 0.0077(7)
C8 0.0238(8) 0.0463(11) 0.0292(8) 0.0004(7) 0.0024(6) 0.0114(7)
C9 0.0242(8) 0.0394(10) 0.0329(9) 0.0018(7) 0.0029(6) 0.0106(7)

loop_
_atom_type_symbol
_atom_type_description
_atom_type_scat_dispersion_real
_atom_type_scat_dispersion_imag
_atom_type_scat_source
C C 0.0033 0.0016 'International Tables Vol C Tables 4.2.6.8 and 6.1.1.4'
H H 0.0000 0.0000 'International Tables Vol C Tables 4.2.6.8 and 6.1.1.4'
Cd Cd -0.8075 1.2024 'International Tables Vol C Tables 4.2.6.8 and 6.1.1.4'
N N 0.0061 0.0033 'International Tables Vol C Tables 4.2.6.8 and 6.1.1.4'
O O 0.0106 0.0060 'International Tables Vol C Tables 4.2.6.8 and 6.1.1.4'
S S 0.1246 0.1234 'International Tables Vol C Tables 4.2.6.8 and 6.1.1.4'

loop_
_geom_angle_atom_site_label_1
_geom_angle_atom_site_label_2
_geom_angle_atom_site_label_3
_geom_angle_site_symmetry_1
_geom_angle_site_symmetry_3
_geom_angle
_geom_angle_publ_flag
O3W Cd1 O3W 2_655 . 180.00(8) y
O3W Cd1 O1W 2_655 2_655 90.08(6) y
O3W Cd1 O1W . 2_655 89.92(6) y
O3W Cd1 O1W 2_655 . 89.92(6) y
O3W Cd1 O1W . . 90.08(6) y
O1W Cd1 O1W 2_655 . 180.00(8) y
O3W Cd1 O2W 2_655 . 88.40(7) y
O3W Cd1 O2W . . 91.60(7) y
O1W Cd1 O2W 2_655 . 86.15(6) y
O1W Cd1 O2W . . 93.85(6) y
O3W Cd1 O2W 2_655 2_655 91.60(7) y
O3W Cd1 O2W . 2_655 88.40(7) y
O1W Cd1 O2W 2_655 2_655 93.85(6) y
O1W Cd1 O2W . 2_655 86.15(6) y
O2W Cd1 O2W . 2_655 180.00(6) y
C7 S1 C8 . . 97.94(9) ?
C1 O1 H1B . . 109.5 ?
Cd1 O1W H1WA . . 128(2) ?
Cd1 O1W H1WB . . 119.9(18) ?
H1WA O1W H1WB . . 107(2) ?
Cd1 O2W H2WA . . 120(2) ?
Cd1 O2W H2WB . . 122(2) ?
H2WA O2W H2WB . . 104(2) ?
Cd1 O3W H3WA . . 127(2) ?
Cd1 O3W H3WB . . 117(2) ?
H3WA O3W H3WB . . 107(2) ?
C7 N1 N2 . . 107.85(15) ?
C7 N1 C4 . . 133.22(15) ?
N2 N1 C4 . . 118.86(14) ?
N3 N2 N1 . . 106.68(15) ?
N2 N3 N4 . . 111.70(16) ?
C7 N4 N3 . . 105.59(15) ?
O1 C1 C2 . . 118.48(16) ?
O1 C1 C6 . . 122.23(17) ?
C2 C1 C6 . . 119.29(18) ?
C3 C2 C1 . . 120.47(17) ?
C3 C2 H2 . . 119.8 ?
C1 C2 H2 . . 119.8 ?
C2 C3 C4 . . 119.81(17) ?
C2 C3 H3 . . 120.1 ?
C4 C3 H3 . . 120.1 ?
C5 C4 C3 . . 119.86(17) ?
C5 C4 N1 . . 121.75(15) ?
C3 C4 N1 . . 118.33(16) ?
C6 C5 C4 . . 120.16(16) ?
C6 C5 H5 . . 119.9 ?
C4 C5 H5 . . 119.9 ?
C5 C6 C1 . . 120.37(17) ?
C5 C6 H6 . . 119.8 ?
C1 C6 H6 . . 119.8 ?
N4 C7 N1 . . 108.17(15) ?
N4 C7 S1 . . 125.73(14) ?
N1 C7 S1 . . 126.10(14) ?
C9 C8 S1 . . 108.98(12) ?
C9 C8 H8A . . 109.9 ?
S1 C8 H8A . . 109.9 ?
C9 C8 H8B . . 109.9 ?
S1 C8 H8B . . 109.9 ?
H8A C8 H8B . . 108.3 ?
O3 C9 O2 . . 126.70(18) ?
O3 C9 C8 . . 118.25(16) ?
O2 C9 C8 . . 115.05(16) ?

loop_
_geom_bond_atom_site_label_1
_geom_bond_atom_site_label_2
_geom_bond_site_symmetry_2
_geom_bond_distance
_geom_bond_publ_flag
Cd1 O3W 2_655 2.2635(15) y
Cd1 O3W . 2.2635(15) y
Cd1 O1W 2_655 2.2727(15) y
Cd1 O1W . 2.2727(15) y
Cd1 O2W . 2.2857(15) y
Cd1 O2W 2_655 2.2857(15) y
S1 C7 . 1.7327(18) ?
S1 C8 . 1.8064(18) ?
O1 C1 . 1.358(2) ?
O1 H1B . 0.8200 ?
O1W H1WA . 0.823(17) ?
O1W H1WB . 0.830(16) ?
O2 C9 . 1.258(2) ?
O2W H2WA . 0.820(17) ?
O2W H2WB . 0.829(17) ?
O3 C9 . 1.231(2) ?
O3W H3WA . 0.821(17) ?
O3W H3WB . 0.815(17) ?
N1 C7 . 1.355(2) ?
N1 N2 . 1.355(2) ?
N1 C4 . 1.435(2) ?
N2 N3 . 1.283(2) ?
N3 N4 . 1.357(2) ?
N4 C7 . 1.329(2) ?
C1 C2 . 1.385(3) ?
C1 C6 . 1.388(2) ?
C2 C3 . 1.383(3) ?
C2 H2 . 0.9300 ?
C3 C4 . 1.389(2) ?
C3 H3 . 0.9300 ?
C4 C5 . 1.380(2) ?
C5 C6 . 1.380(3) ?
C5 H5 . 0.9300 ?
C6 H6 . 0.9300 ?
C8 C9 . 1.520(2) ?
C8 H8A . 0.9700 ?
C8 H8B . 0.9700 ?

loop_
_geom_hbond_atom_site_label_D
_geom_hbond_atom_site_label_H
_geom_hbond_atom_site_label_A
_geom_hbond_site_symmetry_A
_geom_hbond_distance_DH
_geom_hbond_distance_HA
_geom_hbond_distance_DA
_geom_hbond_angle_DHA
O1 H1B O3 2_666 0.82 1.77 2.586(2) 173.5
O1W H1WB O1 1_444 0.830(16) 1.949(17) 2.779(2) 177(3)
O2W H2WA O2 1_655 0.820(17) 1.91(2) 2.709(2) 164(3)
O2W H2WB O2 2_665 0.829(17) 2.002(19) 2.815(2) 167(3)
O3W H3WA N4 2_665 0.821(17) 2.051(18) 2.869(2) 174(3)
O3W H3WB O2 . 0.815(17) 1.974(17) 2.788(2) 178(3)

loop_
_geom_torsion_atom_site_label_1
_geom_torsion_atom_site_label_2
_geom_torsion_atom_site_label_3
_geom_torsion_atom_site_label_4
_geom_torsion
C7 N1 N2 N3 -0.4(2)
C4 N1 N2 N3 -177.88(17)
N1 N2 N3 N4 0.5(2)
N2 N3 N4 C7 -0.4(2)
O1 C1 C2 C3 -179.7(2)
C6 C1 C2 C3 0.3(3)
C1 C2 C3 C4 1.4(3)
C2 C3 C4 C5 -1.3(3)
C2 C3 C4 N1 175.88(19)
C7 N1 C4 C5 -15.7(3)
N2 N1 C4 C5 160.95(19)
C7 N1 C4 C3 167.1(2)
N2 N1 C4 C3 -16.2(3)
C3 C4 C5 C6 -0.4(3)
N1 C4 C5 C6 -177.47(18)
C4 C5 C6 C1 2.0(3)
O1 C1 C6 C5 177.98(19)
C2 C1 C6 C5 -2.0(3)
N3 N4 C7 N1 0.1(2)
N3 N4 C7 S1 -179.91(15)
N2 N1 C7 N4 0.2(2)
C4 N1 C7 N4 177.15(18)
N2 N1 C7 S1 -179.80(14)
C4 N1 C7 S1 -2.9(3)
C8 S1 C7 N4 7.35(19)
C8 S1 C7 N1 -172.63(17)
C7 S1 C8 C9 176.39(14)
S1 C8 C9 O3 0.1(2)
S1 C8 C9 O2 179.79(15)
